data_4334083
loop_
_publ_author_name
'Jan Demel'
'Pavel Kub\'at'
'Franck Millange'
'J\'er\^ome Marrot'
'Ivana C\'isa\<rov\'a'
'Kamil Lang'

_publ_contact_author
;    
    Dr K. Lang
    Institute of Inorganic Chemistry of the AS CR, v.v.i.
      Husinec-Rez 1001
      250 68 Rez
      Czech Republic
;
_publ_contact_author_email lang@iic.cas.cz
_publ_contact_author_fax '420 220 941 502'
_publ_contact_author_phone '420 266 172 193'
_publ_section_title
;
 Lanthanide-Porphyrin Hybrids: from Layered Structures to Metal-Organic
 Frameworks with Photophysical Properties
;
_journal_name_full 'Inorganic Chemistry'
_journal_page_first 2779
_journal_page_last 2786
_journal_paper_doi 10.1021/ic400182u
_journal_volume 52
_journal_year 2013
_chemical_formula_sum 'C88 H64 Eu6 N8 O34 S8'
_chemical_formula_weight 2945.71
_chemical_name_systematic
; 
 ? 
;
_space_group_IT_number 15
_symmetry_cell_setting monoclinic
_symmetry_space_group_name_Hall '-C 2yc'
_symmetry_space_group_name_H-M 'C 1 2/c 1'
_atom_sites_solution_hydrogens geom
_atom_sites_solution_primary direct
_atom_sites_solution_secondary difmap
_audit_creation_method SHELXL-97
_cell_angle_alpha 90.00
_cell_angle_beta 124.2110(10)
_cell_angle_gamma 90.00
_cell_formula_units_Z 4
_cell_length_a 45.950(2)
_cell_length_b 9.1496(5)
_cell_length_c 31.3267(15)
_cell_measurement_reflns_used 6102
_cell_measurement_temperature 200(2)
_cell_measurement_theta_max 25.08
_cell_measurement_theta_min 2.32
_cell_volume 10891.6(9)
_computing_cell_refinement 'Bruker SAINT'
_computing_data_collection 'Bruker APEX2'
_computing_data_reduction 'Bruker SAINT'
_computing_molecular_graphics 'Bruker SHELXTL'
_computing_publication_material 'Bruker SHELXTL'
_computing_structure_refinement 'SHELXL-97 (Sheldrick, 1997)'
_computing_structure_solution 'SHELXS-97 (Sheldrick, 1990)'
_diffrn_ambient_temperature 200(2)
_diffrn_detector_area_resol_mean 512x512
_diffrn_measured_fraction_theta_full 0.986
_diffrn_measured_fraction_theta_max 0.986
_diffrn_measurement_device_type 'Bruker APEX-II CCD'
_diffrn_measurement_method '\f and \w scans'
_diffrn_radiation_monochromator graphite
_diffrn_radiation_source 'fine-focus sealed tube'
_diffrn_radiation_type MoK\a
_diffrn_radiation_wavelength 0.71073
_diffrn_reflns_av_R_equivalents 0.0404
_diffrn_reflns_av_sigmaI/netI 0.0577
_diffrn_reflns_limit_h_max 54
_diffrn_reflns_limit_h_min -54
_diffrn_reflns_limit_k_max 10
_diffrn_reflns_limit_k_min -10
_diffrn_reflns_limit_l_max 37
_diffrn_reflns_limit_l_min -33
_diffrn_reflns_number 22413
_diffrn_reflns_theta_full 25.11
_diffrn_reflns_theta_max 25.11
_diffrn_reflns_theta_min 1.07
_diffrn_standards_number 0
_exptl_absorpt_coefficient_mu 3.635
_exptl_absorpt_correction_T_max 0.8682
_exptl_absorpt_correction_T_min 0.5607
_exptl_absorpt_correction_type multi-scan
_exptl_absorpt_process_details 'SADABS (Sheldrick, V2.10)'
_exptl_crystal_colour black
_exptl_crystal_density_diffrn 1.796
_exptl_crystal_description parallelepiped
_exptl_crystal_F_000 5704
_exptl_crystal_size_max 0.18
_exptl_crystal_size_mid 0.12
_exptl_crystal_size_min 0.04
_refine_diff_density_max 2.174
_refine_diff_density_min -1.422
_refine_diff_density_rms 0.350
_refine_ls_extinction_method none
_refine_ls_goodness_of_fit_ref 1.163
_refine_ls_hydrogen_treatment constr
_refine_ls_matrix_type full
_refine_ls_number_parameters 652
_refine_ls_number_reflns 9559
_refine_ls_number_restraints 0
_refine_ls_restrained_S_all 1.163
_refine_ls_R_factor_all 0.0668
_refine_ls_R_factor_gt 0.0452
_refine_ls_shift/su_max 0.001
_refine_ls_shift/su_mean 0.000
_refine_ls_structure_factor_coef Fsqd
_refine_ls_weighting_details 'calc w=1/[\s^2^(Fo^2^)+(0.0508P)^2^+151.6774P] where P=(Fo^2^+2Fc^2^)/3'
_refine_ls_weighting_scheme calc
_refine_ls_wR_factor_gt 0.1154
_refine_ls_wR_factor_ref 0.1283
_reflns_number_gt 7497
_reflns_number_total 9559
_reflns_threshold_expression >2sigma(I)
_cod_data_source_file ic400182u_si_002_1.cif
_cod_data_source_block MOF-Eu-TPPS_dehydrated
_cod_database_code 4334083

loop_
_symmetry_equiv_pos_as_xyz
'x, y, z'
'-x, y, -z+1/2'
'x+1/2, y+1/2, z'
'-x+1/2, y+1/2, -z+1/2'
'-x, -y, -z'
'x, -y, z-1/2'
'-x+1/2, -y+1/2, -z'
'x+1/2, -y+1/2, z-1/2'

loop_
_atom_site_label
_atom_site_type_symbol
_atom_site_fract_x
_atom_site_fract_y
_atom_site_fract_z
_atom_site_U_iso_or_equiv
_atom_site_adp_type
_atom_site_occupancy
_atom_site_symmetry_multiplicity
_atom_site_calc_flag
_atom_site_refinement_flags
Eu1 Eu 0.197367(6) 0.42375(3) 0.427156(8) 0.01586(6) Uani 1 1 d .
Eu2 Eu 0.201471(6) 0.05456(3) 0.481495(9) 0.01862(7) Uani 1 1 d .
Eu3 Eu 0.252440(6) 0.11664(3) 0.424381(9) 0.01792(7) Uani 1 1 d .
S1 S 0.11654(3) 0.78011(15) -0.11592(5) 0.0244(4) Uani 1 1 d .
S2 S 0.18565(3) 0.29976(15) 0.30841(5) 0.0229(4) Uani 1 1 d .
S3 S -0.18131(3) -0.32252(14) -0.00305(4) 0.0192(3) Uani 1 1 d .
S4 S -0.19548(3) 0.18878(14) -0.38201(4) 0.0197(3) Uani 1 1 d .
O1 O 0.21210(8) 0.1917(4) 0.43571(13) 0.0287(10) Uani 1 1 d .
O2 O 0.24474(7) 0.5241(4) 0.50651(11) 0.0182(9) Uani 1 1 d .
O3 O 0.24722(8) 0.1100(4) 0.56928(12) 0.0220(10) Uani 1 1 d .
O4 O 0.30400(8) 0.1937(4) 0.50204(12) 0.0221(10) Uani 1 1 d .
O5W O 0.27570(18) 0.1815(9) 0.3729(3) 0.0402(16) Uani 0.50 1 d P
O6W O 0.17656(18) 0.0693(9) 0.5379(3) 0.0402(16) Uani 0.50 1 d P
O11 O 0.13724(7) 0.6597(4) -0.11737(12) 0.0253(10) Uani 1 1 d .
O12 O 0.13941(8) 0.8852(4) -0.07505(14) 0.0300(11) Uani 1 1 d .
O13 O 0.09289(9) 0.8488(5) -0.16493(14) 0.0404(13) Uani 1 1 d .
O21 O 0.20139(10) 0.1606(4) 0.33382(13) 0.0346(12) Uani 1 1 d .
O22 O 0.20680(9) 0.3757(5) 0.29474(14) 0.0405(13) Uani 1 1 d .
O23 O 0.17705(8) 0.3903(4) 0.33815(12) 0.0223(10) Uani 1 1 d .
O31 O -0.19788(8) -0.4228(4) -0.04708(12) 0.0229(10) Uani 1 1 d .
O32 O -0.16914(8) -0.3949(4) 0.04564(12) 0.0225(10) Uani 1 1 d .
O33 O -0.20398(8) -0.1968(4) -0.01205(12) 0.0241(10) Uani 1 1 d .
O41 O -0.20453(8) 0.3387(4) -0.40037(12) 0.0225(10) Uani 1 1 d .
O42 O -0.22551(8) 0.1147(4) -0.38755(12) 0.0230(10) Uani 1 1 d .
O43 O -0.18027(8) 0.1081(4) -0.40547(12) 0.0235(10) Uani 1 1 d .
N1 N -0.02660(9) 0.3332(5) -0.09373(14) 0.0217(12) Uani 1 1 d .
H1 H -0.0244 0.3093 -0.0649 0.026 Uiso 1 1 calc R
C2 C -0.00193(11) 0.4098(6) -0.09650(18) 0.0237(14) Uani 1 1 d .
C3 C -0.01498(13) 0.4183(6) -0.14945(19) 0.0299(16) Uani 1 1 d .
H3 H -0.0031 0.4612 -0.1633 0.036 Uiso 1 1 calc R
C4 C -0.04762(13) 0.3545(7) -0.17758(19) 0.0317(17) Uani 1 1 d .
H4 H -0.0626 0.3483 -0.2141 0.038 Uiso 1 1 calc R
C5 C -0.05503(12) 0.2992(6) -0.14223(17) 0.0228(15) Uani 1 1 d .
C6 C 0.02918(12) 0.4682(6) -0.05413(18) 0.0248(15) Uani 1 1 d .
C7 C 0.04238(11) 0.4375(6) -0.00313(18) 0.0221(14) Uani 1 1 d .
N8 N 0.02834(9) 0.3348(5) 0.01301(14) 0.0210(12) Uani 1 1 d .
C9 C 0.05078(11) 0.3295(6) 0.06621(18) 0.0211(14) Uani 1 1 d .
C10 C 0.07869(12) 0.4385(6) 0.08390(19) 0.0265(15) Uani 1 1 d .
H10 H 0.0973 0.4581 0.1186 0.032 Uiso 1 1 calc R
C11 C 0.07280(12) 0.5060(6) 0.04122(19) 0.0288(16) Uani 1 1 d .
H11 H 0.0862 0.5840 0.0405 0.035 Uiso 1 1 calc R
C12 C 0.04940(12) 0.2334(6) 0.09929(17) 0.0218(14) Uani 1 1 d .
C13 C 0.02122(11) 0.1377(6) 0.08540(18) 0.0231(14) Uani 1 1 d .
N14 N -0.01015(9) 0.1320(5) 0.03823(14) 0.0204(12) Uani 1 1 d .
H14 H -0.0155 0.1839 0.0111 0.024 Uiso 1 1 calc R
C15 C -0.03227(12) 0.0324(6) 0.03954(17) 0.0210(14) Uani 1 1 d .
C16 C -0.01331(12) -0.0292(6) 0.08977(19) 0.0274(15) Uani 1 1 d .
H16 H -0.0217 -0.1018 0.1020 0.033 Uiso 1 1 calc R
C17 C 0.01910(12) 0.0342(6) 0.11744(19) 0.0274(16) Uani 1 1 d .
H17 H 0.0373 0.0128 0.1523 0.033 Uiso 1 1 calc R
C18 C -0.06777(11) 0.0110(6) -0.00063(18) 0.0216(14) Uani 1 1 d .
C19 C -0.08412(12) 0.0826(6) -0.04878(18) 0.0231(14) Uani 1 1 d .
N20 N -0.06691(9) 0.1477(5) -0.06816(14) 0.0201(12) Uani 1 1 d .
C21 C -0.09249(11) 0.1810(6) -0.11824(18) 0.0224(14) Uani 1 1 d .
C22 C -0.12709(11) 0.1469(7) -0.13033(19) 0.0276(16) Uani 1 1 d .
H22 H -0.1490 0.1627 -0.1623 0.033 Uiso 1 1 calc R
C23 C -0.12199(12) 0.0881(6) -0.08720(19) 0.0275(16) Uani 1 1 d .
H23 H -0.1398 0.0563 -0.0827 0.033 Uiso 1 1 calc R
C24 C -0.08579(12) 0.2352(6) -0.15411(18) 0.0224(14) Uani 1 1 d .
C25 C 0.05095(12) 0.5554(7) -0.06660(19) 0.0280(15) Uani 1 1 d .
C26 C 0.03626(12) 0.6740(7) -0.1024(2) 0.0329(16) Uani 1 1 d .
H26 H 0.0129 0.7056 -0.1157 0.039 Uiso 1 1 calc R
C27 C 0.05584(13) 0.7441(7) -0.1180(2) 0.0357(18) Uani 1 1 d .
H27 H 0.0459 0.8215 -0.1424 0.043 Uiso 1 1 calc R
C28 C 0.09076(11) 0.6971(6) -0.09665(19) 0.0263(15) Uani 1 1 d .
C29 C 0.10467(15) 0.5888(7) -0.0615(2) 0.045(2) Uani 1 1 d .
H29 H 0.1284 0.5598 -0.0464 0.055 Uiso 1 1 calc R
C30 C 0.08445(14) 0.5188(7) -0.0472(2) 0.0419(19) Uani 1 1 d .
H30 H 0.0948 0.4419 -0.0226 0.050 Uiso 1 1 calc R
C31 C 0.08121(12) 0.2305(6) 0.15371(18) 0.0238(14) Uani 1 1 d .
C32 C 0.11295(12) 0.1842(7) 0.1618(2) 0.0300(16) Uani 1 1 d .
H32 H 0.1129 0.1414 0.1342 0.036 Uiso 1 1 calc R
C33 C 0.14457(13) 0.1998(7) 0.20978(19) 0.0310(17) Uani 1 1 d .
H33 H 0.1660 0.1693 0.2147 0.037 Uiso 1 1 calc R
C34 C 0.14465(11) 0.2598(6) 0.25021(17) 0.0216(14) Uani 1 1 d .
C35 C 0.11296(12) 0.2968(7) 0.24356(18) 0.0276(15) Uani 1 1 d .
H35 H 0.1127 0.3327 0.2718 0.033 Uiso 1 1 calc R
C36 C 0.08184(12) 0.2808(7) 0.1952(2) 0.0291(16) Uani 1 1 d .
H36 H 0.0603 0.3057 0.1909 0.035 Uiso 1 1 calc R
C37 C -0.09094(11) -0.0889(6) 0.00504(18) 0.0213(14) Uani 1 1 d .
C38 C -0.11255(12) -0.1849(6) -0.03522(19) 0.0249(15) Uani 1 1 d .
H38 H -0.1087 -0.1993 -0.0618 0.030 Uiso 1 1 calc R
C39 C -0.13959(12) -0.2603(6) -0.03725(18) 0.0251(15) Uani 1 1 d .
H39 H -0.1550 -0.3205 -0.0661 0.030 Uiso 1 1 calc R
C40 C -0.14397(11) -0.2477(6) 0.00224(17) 0.0190(13) Uani 1 1 d .
C41 C -0.12064(11) -0.1637(6) 0.04546(18) 0.0227(14) Uani 1 1 d .
H41 H -0.1228 -0.1595 0.0738 0.027 Uiso 1 1 calc R
C42 C -0.09425(12) -0.0864(6) 0.04678(18) 0.0263(15) Uani 1 1 d .
H42 H -0.0781 -0.0307 0.0766 0.032 Uiso 1 1 calc R
C43 C -0.11422(12) 0.2210(6) -0.21045(17) 0.0221(14) Uani 1 1 d .
C44 C -0.14267(12) 0.3110(6) -0.23405(19) 0.0265(16) Uani 1 1 d .
H44 H -0.1454 0.3821 -0.2144 0.032 Uiso 1 1 calc R
C45 C -0.16817(12) 0.2992(6) -0.28760(19) 0.0266(16) Uani 1 1 d .
H45 H -0.1885 0.3599 -0.3041 0.032 Uiso 1 1 calc R
C46 C -0.16322(12) 0.1991(6) -0.31532(17) 0.0192(14) Uani 1 1 d .
C47 C -0.13471(12) 0.1061(6) -0.29248(19) 0.0262(15) Uani 1 1 d .
H47 H -0.1318 0.0363 -0.3123 0.031 Uiso 1 1 calc R
C48 C -0.11032(12) 0.1178(7) -0.23949(19) 0.0287(16) Uani 1 1 d .
H48 H -0.0906 0.0540 -0.2228 0.034 Uiso 1 1 calc R

loop_
_atom_site_aniso_label
_atom_site_aniso_U_11
_atom_site_aniso_U_22
_atom_site_aniso_U_33
_atom_site_aniso_U_23
_atom_site_aniso_U_13
_atom_site_aniso_U_12
Eu1 0.01467(8) 0.01467(12) 0.01606(9) -0.00052(9) 0.00732(7) 0.00063(9)
Eu2 0.01725(9) 0.01504(13) 0.02022(10) -0.00113(9) 0.00849(7) -0.00007(10)
Eu3 0.01734(9) 0.01635(13) 0.01697(9) -0.00072(9) 0.00777(7) 0.00073(10)
S1 0.0152(4) 0.0266(7) 0.0304(5) 0.0085(5) 0.0123(4) 0.0013(5)
S2 0.0193(5) 0.0260(7) 0.0181(5) -0.0027(5) 0.0074(4) 0.0019(5)
S3 0.0183(4) 0.0183(6) 0.0230(5) -0.0013(5) 0.0129(3) -0.0020(5)
S4 0.0208(5) 0.0162(6) 0.0169(5) -0.0003(5) 0.0075(4) -0.0007(5)
O1 0.0363(13) 0.0196(19) 0.0444(15) 0.0080(14) 0.0312(11) 0.0102(15)
O2 0.0145(12) 0.0224(19) 0.0136(13) -0.0019(13) 0.0053(10) 0.0011(13)
O3 0.0192(14) 0.0173(18) 0.0194(14) -0.0050(13) 0.0047(11) 0.0015(14)
O4 0.0226(14) 0.0169(18) 0.0222(14) -0.0022(13) 0.0099(11) -0.0038(14)
O5W 0.054(2) 0.039(4) 0.049(2) 0.007(2) 0.0428(16) 0.000(3)
O6W 0.054(2) 0.039(4) 0.049(2) 0.007(2) 0.0428(16) 0.000(3)
O11 0.0145(12) 0.030(2) 0.0317(15) -0.0016(15) 0.0135(10) 0.0015(14)
O12 0.0227(14) 0.019(2) 0.0449(18) -0.0013(15) 0.0168(12) -0.0022(15)
O13 0.0271(15) 0.058(3) 0.0331(17) 0.0227(18) 0.0148(12) 0.0100(19)
O21 0.0383(18) 0.026(2) 0.0189(16) -0.0023(15) 0.0037(14) 0.0101(17)
O22 0.0324(15) 0.053(3) 0.0405(17) -0.0100(18) 0.0230(12) -0.0126(18)
O23 0.0195(13) 0.0219(19) 0.0205(14) -0.0043(14) 0.0082(10) 0.0000(14)
O31 0.0264(13) 0.0160(18) 0.0265(14) -0.0041(13) 0.0151(10) -0.0030(14)
O32 0.0199(13) 0.0201(19) 0.0260(14) 0.0004(14) 0.0119(10) -0.0018(14)
O33 0.0247(14) 0.0170(18) 0.0298(15) -0.0031(14) 0.0149(11) 0.0001(14)
O41 0.0317(15) 0.0132(18) 0.0182(14) 0.0061(13) 0.0113(11) 0.0048(14)
O42 0.0220(13) 0.0236(19) 0.0175(14) -0.0017(14) 0.0075(10) -0.0063(14)
O43 0.0237(13) 0.0208(19) 0.0230(14) -0.0051(14) 0.0113(10) -0.0005(14)
N1 0.0189(15) 0.029(2) 0.0171(16) -0.0029(16) 0.0098(12) -0.0057(17)
C2 0.0224(18) 0.026(3) 0.025(2) -0.001(2) 0.0149(14) -0.005(2)
C3 0.035(2) 0.029(3) 0.031(2) 0.003(2) 0.0215(16) -0.005(2)
C4 0.031(2) 0.038(3) 0.020(2) 0.003(2) 0.0110(17) -0.005(2)
C5 0.024(2) 0.026(3) 0.0130(19) -0.0014(19) 0.0069(15) 0.000(2)
C6 0.0271(19) 0.025(3) 0.026(2) -0.001(2) 0.0171(15) 0.000(2)
C7 0.0181(18) 0.019(3) 0.030(2) -0.002(2) 0.0141(15) 0.001(2)
N8 0.0120(15) 0.029(2) 0.0199(16) -0.0005(17) 0.0079(12) -0.0040(17)
C9 0.0122(17) 0.026(3) 0.022(2) -0.001(2) 0.0074(14) 0.001(2)
C10 0.0152(19) 0.032(3) 0.027(2) -0.007(2) 0.0083(16) -0.007(2)
C11 0.024(2) 0.027(3) 0.034(2) -0.009(2) 0.0160(16) -0.007(2)
C12 0.0198(19) 0.027(3) 0.0134(19) -0.005(2) 0.0062(14) 0.001(2)
C13 0.0155(18) 0.032(3) 0.020(2) 0.001(2) 0.0089(14) 0.000(2)
N14 0.0154(15) 0.023(2) 0.0190(16) 0.0020(16) 0.0071(12) -0.0020(17)
C15 0.0274(19) 0.018(3) 0.0224(19) -0.0026(19) 0.0168(14) -0.004(2)
C16 0.027(2) 0.031(3) 0.025(2) 0.004(2) 0.0156(15) 0.000(2)
C17 0.024(2) 0.026(3) 0.023(2) 0.006(2) 0.0084(17) 0.007(2)
C18 0.0180(18) 0.022(3) 0.024(2) -0.006(2) 0.0116(14) -0.007(2)
C19 0.0224(19) 0.022(3) 0.025(2) -0.002(2) 0.0134(15) -0.005(2)
N20 0.0172(15) 0.022(2) 0.0206(16) 0.0005(16) 0.0104(12) -0.0029(17)
C21 0.0169(18) 0.022(3) 0.027(2) 0.000(2) 0.0113(15) -0.005(2)
C22 0.0102(18) 0.043(3) 0.023(2) 0.000(2) 0.0057(15) -0.003(2)
C23 0.0136(18) 0.035(3) 0.030(2) 0.002(2) 0.0102(15) 0.001(2)
C24 0.0204(19) 0.024(3) 0.019(2) -0.008(2) 0.0091(15) -0.003(2)
C25 0.0200(19) 0.040(3) 0.026(2) 0.003(2) 0.0136(15) 0.001(2)
C26 0.0224(19) 0.040(4) 0.043(2) 0.003(2) 0.0221(16) 0.000(2)
C27 0.028(2) 0.033(3) 0.043(3) 0.011(3) 0.0184(19) 0.006(2)
C28 0.0131(18) 0.028(3) 0.034(2) -0.001(2) 0.0112(16) -0.006(2)
C29 0.032(3) 0.037(4) 0.060(3) 0.017(3) 0.022(2) 0.004(3)
C30 0.040(3) 0.036(4) 0.048(3) 0.018(3) 0.024(2) 0.009(3)
C31 0.0211(19) 0.028(3) 0.024(2) -0.007(2) 0.0134(15) -0.006(2)
C32 0.021(2) 0.042(3) 0.024(2) -0.009(2) 0.0111(16) 0.002(2)
C33 0.017(2) 0.043(4) 0.028(2) -0.005(2) 0.0094(16) 0.006(2)
C34 0.0150(18) 0.031(3) 0.0144(19) -0.001(2) 0.0055(14) -0.002(2)
C35 0.0246(19) 0.041(3) 0.020(2) -0.009(2) 0.0142(15) 0.002(2)
C36 0.0108(18) 0.040(3) 0.031(2) -0.003(2) 0.0086(16) -0.001(2)
C37 0.0134(18) 0.025(3) 0.019(2) 0.002(2) 0.0053(14) 0.002(2)
C38 0.0249(19) 0.028(3) 0.027(2) -0.004(2) 0.0173(15) -0.002(2)
C39 0.027(2) 0.024(3) 0.026(2) -0.012(2) 0.0164(15) -0.003(2)
C40 0.0225(18) 0.013(2) 0.0260(19) 0.0043(18) 0.0165(14) 0.0013(19)
C41 0.0202(18) 0.032(3) 0.0191(19) 0.003(2) 0.0130(14) 0.000(2)
C42 0.0183(19) 0.038(3) 0.021(2) -0.004(2) 0.0095(15) -0.006(2)
C43 0.0197(19) 0.026(3) 0.016(2) 0.004(2) 0.0068(15) -0.003(2)
C44 0.027(2) 0.028(3) 0.019(2) 0.000(2) 0.0092(16) 0.002(2)
C45 0.022(2) 0.027(3) 0.023(2) 0.006(2) 0.0076(17) 0.007(2)
C46 0.017(2) 0.020(3) 0.0091(19) -0.0031(19) 0.0005(15) -0.003(2)
C47 0.026(2) 0.024(3) 0.026(2) -0.004(2) 0.0134(16) 0.002(2)
C48 0.020(2) 0.034(3) 0.024(2) 0.003(2) 0.0076(16) 0.009(2)

loop_
_atom_type_symbol
_atom_type_description
_atom_type_scat_dispersion_real
_atom_type_scat_dispersion_imag
_atom_type_scat_source
C C 0.0033 0.0016 'International Tables Vol C Tables 4.2.6.8 and 6.1.1.4'
H H 0.0000 0.0000 'International Tables Vol C Tables 4.2.6.8 and 6.1.1.4'
N N 0.0061 0.0033 'International Tables Vol C Tables 4.2.6.8 and 6.1.1.4'
O O 0.0106 0.0060 'International Tables Vol C Tables 4.2.6.8 and 6.1.1.4'
S S 0.1246 0.1234 'International Tables Vol C Tables 4.2.6.8 and 6.1.1.4'
Eu Eu -0.1578 3.6682 'International Tables Vol C Tables 4.2.6.8 and 6.1.1.4'

loop_
_geom_angle_atom_site_label_1
_geom_angle_atom_site_label_2
_geom_angle_atom_site_label_3
_geom_angle
_geom_angle_site_symmetry_1
_geom_angle_site_symmetry_3
O1 Eu1 O2 101.95(11) . .
O1 Eu1 O23 84.89(13) . .
O2 Eu1 O23 142.01(13) . .
O1 Eu1 O11 86.50(12) . 6_566
O2 Eu1 O11 143.34(13) . 6_566
O23 Eu1 O11 73.64(13) . 6_566
O1 Eu1 O41 144.85(15) . 5_565
O2 Eu1 O41 78.04(11) . 5_565
O23 Eu1 O41 75.67(12) . 5_565
O11 Eu1 O41 114.75(11) 6_566 5_565
O1 Eu1 O4 68.65(14) . 7_556
O2 Eu1 O4 72.76(11) . 7_556
O23 Eu1 O4 141.81(11) . 7_556
O11 Eu1 O4 77.58(11) 6_566 7_556
O41 Eu1 O4 140.48(12) 5_565 7_556
O1 Eu1 O3 68.88(13) . 7_556
O2 Eu1 O3 72.03(11) . 7_556
O23 Eu1 O3 76.05(11) . 7_556
O11 Eu1 O3 142.31(12) 6_566 7_556
O41 Eu1 O3 78.05(12) 5_565 7_556
O4 Eu1 O3 116.11(11) 7_556 7_556
O1 Eu1 O32 140.63(14) . 2_565
O2 Eu1 O32 74.72(10) . 2_565
O23 Eu1 O32 122.28(11) . 2_565
O11 Eu1 O32 76.43(12) 6_566 2_565
O41 Eu1 O32 73.92(13) 5_565 2_565
O4 Eu1 O32 73.11(12) 7_556 2_565
O3 Eu1 O32 140.05(11) 7_556 2_565
O1 Eu1 Eu2 30.56(11) . .
O2 Eu1 Eu2 95.20(8) . .
O23 Eu1 Eu2 107.43(9) . .
O11 Eu1 Eu2 74.08(9) 6_566 .
O41 Eu1 Eu2 171.15(7) 5_565 .
O4 Eu1 Eu2 39.36(8) 7_556 .
O3 Eu1 Eu2 94.50(8) 7_556 .
O32 Eu1 Eu2 110.07(9) 2_565 .
O1 Eu1 Eu3 29.40(11) . .
O2 Eu1 Eu3 94.54(8) . .
O23 Eu1 Eu3 73.19(8) . .
O11 Eu1 Eu3 108.18(9) 6_566 .
O41 Eu1 Eu3 115.64(10) 5_565 .
O4 Eu1 Eu3 92.96(8) 7_556 .
O3 Eu1 Eu3 40.48(8) 7_556 .
O32 Eu1 Eu3 164.30(7) 2_565 .
Eu2 Eu1 Eu3 58.715(8) . .
O1 Eu1 Eu2 78.41(8) . 7_556
O2 Eu1 Eu2 36.21(9) . 7_556
O23 Eu1 Eu2 112.71(8) . 7_556
O11 Eu1 Eu2 162.79(9) 6_566 7_556
O41 Eu1 Eu2 82.46(7) 5_565 7_556
O4 Eu1 Eu2 89.13(7) 7_556 7_556
O3 Eu1 Eu2 37.09(7) 7_556 7_556
O32 Eu1 Eu2 110.40(6) 2_565 7_556
Eu2 Eu1 Eu2 88.707(7) . 7_556
Eu3 Eu1 Eu2 61.096(7) . 7_556
O1 Eu1 Eu3 80.04(9) . 7_556
O2 Eu1 Eu3 37.50(9) . 7_556
O23 Eu1 Eu3 163.31(8) . 7_556
O11 Eu1 Eu3 112.25(9) 6_566 7_556
O41 Eu1 Eu3 113.38(7) 5_565 7_556
O4 Eu1 Eu3 35.74(7) 7_556 7_556
O3 Eu1 Eu3 91.75(7) 7_556 7_556
O32 Eu1 Eu3 74.35(7) 2_565 7_556
Eu2 Eu1 Eu3 61.573(7) . 7_556
Eu3 Eu1 Eu3 90.133(8) . 7_556
Eu2 Eu1 Eu3 57.239(7) 7_556 7_556
O1 Eu2 O2 71.31(12) . 7_556
O1 Eu2 O3 105.03(12) . .
O2 Eu2 O3 73.81(12) 7_556 .
O1 Eu2 O4 71.07(14) . 7_556
O2 Eu2 O4 118.56(12) 7_556 7_556
O3 Eu2 O4 71.40(11) . 7_556
O1 Eu2 O12 89.72(13) . 6_566
O2 Eu2 O12 150.32(13) 7_556 6_566
O3 Eu2 O12 134.61(14) . 6_566
O4 Eu2 O12 73.59(11) 7_556 6_566
O1 Eu2 O33 145.14(14) . 2
O2 Eu2 O33 80.78(12) 7_556 2
O3 Eu2 O33 86.14(11) . 2
O4 Eu2 O33 142.85(13) 7_556 2
O12 Eu2 O33 105.90(12) 6_566 2
O1 Eu2 O43 79.94(13) . 5
O2 Eu2 O43 77.58(11) 7_556 5
O3 Eu2 O43 147.32(11) . 5
O4 Eu2 O43 138.09(11) 7_556 5
O12 Eu2 O43 76.75(12) 6_566 5
O33 Eu2 O43 73.89(12) 2 5
O1 Eu2 O6W 140.7(2) . .
O2 Eu2 O6W 136.17(17) 7_556 .
O3 Eu2 O6W 69.24(17) . .
O4 Eu2 O6W 70.4(2) 7_556 .
O12 Eu2 O6W 72.42(18) 6_566 .
O33 Eu2 O6W 74.1(2) 2 .
O43 Eu2 O6W 126.60(19) 5 .
O1 Eu2 Eu3 31.68(10) . .
O2 Eu2 Eu3 40.90(8) 7_556 .
O3 Eu2 Eu3 97.87(10) . .
O4 Eu2 Eu3 97.32(10) 7_556 .
O12 Eu2 Eu3 114.52(11) 6_566 .
O33 Eu2 Eu3 115.20(10) 2 .
O43 Eu2 Eu3 69.15(9) 5 .
O6W Eu2 Eu3 164.23(17) . .
O1 Eu2 Eu1 31.20(10) . .
O2 Eu2 Eu1 97.27(9) 7_556 .
O3 Eu2 Eu1 96.80(9) . .
O4 Eu2 Eu1 41.20(9) 7_556 .
O12 Eu2 Eu1 74.03(9) 6_566 .
O33 Eu2 Eu1 175.91(9) 2 .
O43 Eu2 Eu1 102.21(8) 5 .
O6W Eu2 Eu1 109.55(19) . .
Eu3 Eu2 Eu1 61.663(8) . .
O1 Eu2 Eu1 80.47(8) . 7_556
O2 Eu2 Eu1 36.04(7) 7_556 7_556
O3 Eu2 Eu1 39.08(10) . 7_556
O4 Eu2 Eu1 91.11(7) 7_556 7_556
O12 Eu2 Eu1 163.93(9) 6_566 7_556
O33 Eu2 Eu1 89.21(7) 2 7_556
O43 Eu2 Eu1 113.56(8) 5 7_556
O6W Eu2 Eu1 107.54(14) . 7_556
Eu3 Eu2 Eu1 61.637(8) . 7_556
Eu1 Eu2 Eu1 91.292(7) . 7_556
O1 Eu2 Eu3 79.89(9) . 7_556
O2 Eu2 Eu3 92.27(8) 7_556 7_556
O3 Eu2 Eu3 38.34(8) . 7_556
O4 Eu2 Eu3 34.57(6) 7_556 7_556
O12 Eu2 Eu3 107.00(9) 6_566 7_556
O33 Eu2 Eu3 122.57(8) 2 7_556
O43 Eu2 Eu3 159.45(9) 5 7_556
O6W Eu2 Eu3 72.83(18) . 7_556
Eu3 Eu2 Eu3 91.427(9) . 7_556
Eu1 Eu2 Eu3 60.942(7) . 7_556
Eu1 Eu2 Eu3 58.921(6) 7_556 7_556
O1 Eu3 O4 100.99(13) . .
O1 Eu3 O42 95.76(13) . 5
O4 Eu3 O42 135.18(11) . 5
O1 Eu3 O5W 138.8(2) . .
O4 Eu3 O5W 92.85(18) . .
O42 Eu3 O5W 101.2(2) 5 .
O1 Eu3 O2 69.58(12) . 7_556
O4 Eu3 O2 73.92(11) . 7_556
O42 Eu3 O2 73.65(11) 5 7_556
O5W Eu3 O2 151.35(19) . 7_556
O1 Eu3 O21 78.06(14) . .
O4 Eu3 O21 151.96(13) . .
O42 Eu3 O21 72.17(12) 5 .
O5W Eu3 O21 72.09(18) . .
O2 Eu3 O21 129.47(13) 7_556 .
O1 Eu3 O3 69.00(13) . 7_556
O4 Eu3 O3 70.24(10) . 7_556
O42 Eu3 O3 153.87(9) 5 7_556
O5W Eu3 O3 80.0(2) . 7_556
O2 Eu3 O3 117.23(12) 7_556 7_556
O21 Eu3 O3 83.65(11) . 7_556
O1 Eu3 O31 144.45(13) . 8_546
O4 Eu3 O31 70.89(11) . 8_546
O42 Eu3 O31 71.41(10) 5 8_546
O5W Eu3 O31 76.7(2) . 8_546
O2 Eu3 O31 74.96(12) 7_556 8_546
O21 Eu3 O31 125.36(12) . 8_546
O3 Eu3 O31 133.06(10) 7_556 8_546
O1 Eu3 Eu2 31.26(10) . .
O4 Eu3 Eu2 95.10(10) . .
O42 Eu3 Eu2 78.55(10) 5 .
O5W Eu3 Eu2 168.77(16) . .
O2 Eu3 Eu2 39.57(7) 7_556 .
O21 Eu3 Eu2 97.38(11) . .
O3 Eu3 Eu2 95.28(10) 7_556 .
O31 Eu3 Eu2 113.43(9) 8_546 .
O1 Eu3 Eu1 29.60(10) . .
O4 Eu3 Eu1 92.92(9) . .
O42 Eu3 Eu1 119.48(9) 5 .
O5W Eu3 Eu1 112.1(2) . .
O2 Eu3 Eu1 94.19(8) 7_556 .
O21 Eu3 Eu1 72.29(10) . .
O3 Eu3 Eu1 40.40(9) 7_556 .
O31 Eu3 Eu1 162.34(7) 8_546 .
Eu2 Eu3 Eu1 59.622(8) . .
O1 Eu3 Eu1 79.74(8) . 7_556
O4 Eu3 Eu1 38.26(10) . 7_556
O42 Eu3 Eu1 106.95(8) 5 7_556
O5W Eu3 Eu1 128.75(15) . 7_556
O2 Eu3 Eu1 36.15(7) 7_556 7_556
O21 Eu3 Eu1 157.54(11) . 7_556
O3 Eu3 Eu1 91.55(7) 7_556 7_556
O31 Eu3 Eu1 73.11(8) 8_546 7_556
Eu2 Eu3 Eu1 61.125(7) . 7_556
Eu1 Eu3 Eu1 89.870(8) . 7_556
O1 Eu3 Eu2 77.54(9) . 7_556
O4 Eu3 Eu2 35.39(8) . 7_556
O42 Eu3 Eu2 163.70(9) 5 7_556
O5W Eu3 Eu2 93.35(19) . 7_556
O2 Eu3 Eu2 90.06(7) 7_556 7_556
O21 Eu3 Eu2 119.94(9) . 7_556
O3 Eu3 Eu2 36.33(6) 7_556 7_556
O31 Eu3 Eu2 105.41(7) 8_546 7_556
Eu2 Eu3 Eu2 88.575(9) . 7_556
Eu1 Eu3 Eu2 59.986(7) . 7_556
Eu1 Eu3 Eu2 57.486(7) 7_556 7_556
O13 S1 O12 112.7(2) . .
O13 S1 O11 114.1(3) . .
O12 S1 O11 111.03(19) . .
O13 S1 C28 107.6(2) . .
O12 S1 C28 105.7(3) . .
O11 S1 C28 104.9(3) . .
O22 S2 O23 112.7(3) . .
O22 S2 O21 111.8(3) . .
O23 S2 O21 112.1(2) . .
O22 S2 C34 107.3(2) . .
O23 S2 C34 105.1(2) . .
O21 S2 C34 107.2(2) . .
O32 S3 O31 113.1(2) . .
O32 S3 O33 111.8(2) . .
O31 S3 O33 111.88(18) . .
O32 S3 C40 107.3(2) . .
O31 S3 C40 107.1(2) . .
O33 S3 C40 105.1(2) . .
O41 S4 O42 110.5(2) . .
O41 S4 O43 112.8(2) . .
O42 S4 O43 113.1(2) . .
O41 S4 C46 106.4(2) . .
O42 S4 C46 106.0(2) . .
O43 S4 C46 107.6(2) . .
Eu2 O1 Eu3 117.06(15) . .
Eu2 O1 Eu1 118.24(19) . .
Eu3 O1 Eu1 121.00(18) . .
Eu1 O2 Eu2 107.76(14) . 7_556
Eu1 O2 Eu3 106.35(13) . 7_556
Eu2 O2 Eu3 99.54(11) 7_556 7_556
Eu2 O3 Eu1 103.84(15) . 7_556
Eu2 O3 Eu3 105.33(12) . 7_556
Eu1 O3 Eu3 99.13(13) 7_556 7_556
Eu3 O4 Eu2 110.03(12) . 7_556
Eu3 O4 Eu1 106.00(14) . 7_556
Eu2 O4 Eu1 99.43(14) 7_556 7_556
S1 O11 Eu1 140.17(19) . 6_565
S1 O12 Eu2 139.1(2) . 6_565
S2 O21 Eu3 128.4(2) . .
S2 O23 Eu1 138.02(18) . .
S3 O31 Eu3 129.6(2) . 8_445
S3 O32 Eu1 133.12(17) . 2_545
S3 O33 Eu2 141.40(17) . 2
S4 O41 Eu1 157.0(2) . 5_565
S4 O42 Eu3 131.8(2) . 5
S4 O43 Eu2 137.57(18) . 5
C5 N1 C2 110.5(4) . .
C5 N1 H1 124.7 . .
C2 N1 H1 124.7 . .
N1 C2 C6 125.0(5) . .
N1 C2 C3 106.3(4) . .
C6 C2 C3 128.7(5) . .
C4 C3 C2 108.6(5) . .
C4 C3 H3 125.7 . .
C2 C3 H3 125.7 . .
C3 C4 C5 107.8(5) . .
C3 C4 H4 126.1 . .
C5 C4 H4 126.1 . .
N1 C5 C24 126.2(5) . .
N1 C5 C4 106.7(5) . .
C24 C5 C4 126.9(4) . .
C7 C6 C2 124.7(5) . .
C7 C6 C25 119.2(4) . .
C2 C6 C25 115.7(5) . .
C6 C7 N8 124.6(4) . .
C6 C7 C11 125.5(5) . .
N8 C7 C11 109.9(5) . .
C9 N8 C7 106.2(4) . .
N8 C9 C12 127.3(4) . .
N8 C9 C10 109.5(5) . .
C12 C9 C10 123.1(4) . .
C11 C10 C9 106.9(4) . .
C11 C10 H10 126.6 . .
C9 C10 H10 126.6 . .
C10 C11 C7 107.4(5) . .
C10 C11 H11 126.3 . .
C7 C11 H11 126.3 . .
C9 C12 C13 125.5(4) . .
C9 C12 C31 115.9(4) . .
C13 C12 C31 118.6(5) . .
N14 C13 C12 125.7(5) . .
N14 C13 C17 106.8(4) . .
C12 C13 C17 127.5(4) . .
C13 N14 C15 109.8(4) . .
C13 N14 H14 125.1 . .
C15 N14 H14 125.1 . .
N14 C15 C18 124.6(4) . .
N14 C15 C16 106.9(4) . .
C18 C15 C16 128.2(5) . .
C17 C16 C15 107.9(5) . .
C17 C16 H16 126.0 . .
C15 C16 H16 126.0 . .
C16 C17 C13 108.6(4) . .
C16 C17 H17 125.7 . .
C13 C17 H17 125.7 . .
C15 C18 C19 123.0(5) . .
C15 C18 C37 121.8(4) . .
C19 C18 C37 115.2(4) . .
N20 C19 C18 125.5(4) . .
N20 C19 C23 109.7(4) . .
C18 C19 C23 124.7(5) . .
C21 N20 C19 105.5(4) . .
N20 C21 C24 124.1(4) . .
N20 C21 C22 111.3(5) . .
C24 C21 C22 124.6(4) . .
C23 C22 C21 106.1(4) . .
C23 C22 H22 126.9 . .
C21 C22 H22 126.9 . .
C22 C23 C19 107.2(5) . .
C22 C23 H23 126.4 . .
C19 C23 H23 126.4 . .
C5 C24 C21 125.9(4) . .
C5 C24 C43 116.0(5) . .
C21 C24 C43 118.1(4) . .
C30 C25 C26 117.5(6) . .
C30 C25 C6 120.9(5) . .
C26 C25 C6 121.4(4) . .
C27 C26 C25 120.7(5) . .
C27 C26 H26 119.7 . .
C25 C26 H26 119.7 . .
C26 C27 C28 118.5(5) . .
C26 C27 H27 120.8 . .
C28 C27 H27 120.8 . .
C29 C28 C27 120.1(6) . .
C29 C28 S1 119.5(5) . .
C27 C28 S1 120.4(4) . .
C28 C29 C30 120.4(6) . .
C28 C29 H29 119.8 . .
C30 C29 H29 119.8 . .
C25 C30 C29 122.8(6) . .
C25 C30 H30 118.6 . .
C29 C30 H30 118.6 . .
C36 C31 C32 117.9(4) . .
C36 C31 C12 124.3(5) . .
C32 C31 C12 117.6(5) . .
C33 C32 C31 121.0(6) . .
C33 C32 H32 119.5 . .
C31 C32 H32 119.5 . .
C34 C33 C32 119.7(5) . .
C34 C33 H33 120.2 . .
C32 C33 H33 120.2 . .
C33 C34 C35 119.8(4) . .
C33 C34 S2 118.6(4) . .
C35 C34 S2 121.4(4) . .
C36 C35 C34 119.2(5) . .
C36 C35 H35 120.4 . .
C34 C35 H35 120.4 . .
C31 C36 C35 122.1(5) . .
C31 C36 H36 118.9 . .
C35 C36 H36 118.9 . .
C38 C37 C42 117.4(5) . .
C38 C37 C18 118.2(5) . .
C42 C37 C18 124.3(4) . .
C39 C38 C37 121.2(6) . .
C39 C38 H38 119.4 . .
C37 C38 H38 119.4 . .
C40 C39 C38 120.0(4) . .
C40 C39 H39 120.0 . .
C38 C39 H39 120.0 . .
C39 C40 C41 120.1(5) . .
C39 C40 S3 120.8(3) . .
C41 C40 S3 118.8(4) . .
C42 C41 C40 119.6(5) . .
C42 C41 H41 120.2 . .
C40 C41 H41 120.2 . .
C41 C42 C37 121.2(5) . .
C41 C42 H42 119.4 . .
C37 C42 H42 119.4 . .
C44 C43 C48 119.6(4) . .
C44 C43 C24 121.5(5) . .
C48 C43 C24 118.8(4) . .
C43 C44 C45 120.2(5) . .
C43 C44 H44 119.9 . .
C45 C44 H44 119.9 . .
C46 C45 C44 118.9(5) . .
C46 C45 H45 120.5 . .
C44 C45 H45 120.5 . .
C45 C46 C47 122.2(4) . .
C45 C46 S4 117.5(3) . .
C47 C46 S4 120.3(4) . .
C46 C47 C48 117.7(5) . .
C46 C47 H47 121.1 . .
C48 C47 H47 121.1 . .
C47 C48 C43 121.3(5) . .
C47 C48 H48 119.4 . .
C43 C48 H48 119.4 . .

loop_
_geom_bond_atom_site_label_1
_geom_bond_atom_site_label_2
_geom_bond_distance
_geom_bond_site_symmetry_2
Eu1 O1 2.199(4) .
Eu1 O2 2.383(3) .
Eu1 O23 2.411(3) .
Eu1 O11 2.414(3) 6_566
Eu1 O41 2.418(4) 5_565
Eu1 O4 2.497(4) 7_556
Eu1 O3 2.504(4) 7_556
Eu1 O32 2.531(4) 2_565
Eu1 Eu2 3.7393(4) .
Eu1 Eu3 3.8150(4) .
Eu1 Eu2 3.8572(3) 7_556
Eu1 Eu3 3.8762(4) 7_556
Eu2 O1 2.158(4) .
Eu2 O2 2.392(3) 7_556
Eu2 O3 2.396(3) .
Eu2 O4 2.404(4) 7_556
Eu2 O12 2.428(3) 6_566
Eu2 O33 2.469(4) 2
Eu2 O43 2.495(3) 5
Eu2 O6W 2.593(9) .
Eu2 Eu3 3.7042(4) .
Eu2 Eu1 3.8573(3) 7_556
Eu2 Eu3 3.8997(4) 7_556
Eu3 O1 2.185(4) .
Eu3 O4 2.355(3) .
Eu3 O42 2.395(3) 5
Eu3 O5W 2.457(9) .
Eu3 O2 2.459(4) 7_556
Eu3 O21 2.496(3) .
Eu3 O3 2.508(4) 7_556
Eu3 O31 2.619(3) 8_546
Eu3 Eu1 3.8761(4) 7_556
Eu3 Eu2 3.8997(4) 7_556
S1 O13 1.435(4) .
S1 O12 1.468(4) .
S1 O11 1.473(4) .
S1 C28 1.775(6) .
S2 O22 1.442(5) .
S2 O23 1.457(4) .
S2 O21 1.460(4) .
S2 C34 1.773(4) .
S3 O32 1.456(4) .
S3 O31 1.464(3) .
S3 O33 1.469(4) .
S3 C40 1.766(5) .
S4 O41 1.454(4) .
S4 O42 1.458(4) .
S4 O43 1.467(4) .
S4 C46 1.757(4) .
O2 Eu2 2.392(3) 7_556
O2 Eu3 2.459(4) 7_556
O3 Eu1 2.504(4) 7_556
O3 Eu3 2.508(3) 7_556
O4 Eu2 2.404(4) 7_556
O4 Eu1 2.497(4) 7_556
O11 Eu1 2.414(3) 6_565
O12 Eu2 2.427(3) 6_565
O31 Eu3 2.619(3) 8_445
O32 Eu1 2.531(4) 2_545
O33 Eu2 2.469(4) 2
O41 Eu1 2.418(4) 5_565
O42 Eu3 2.395(3) 5
O43 Eu2 2.495(3) 5
N1 C5 1.371(5) .
N1 C2 1.376(7) .
N1 H1 0.8800 .
C2 C6 1.399(6) .
C2 C3 1.414(7) .
C3 C4 1.372(7) .
C3 H3 0.9500 .
C4 C5 1.422(9) .
C4 H4 0.9500 .
C5 C24 1.374(7) .
C6 C7 1.382(7) .
C6 C25 1.493(9) .
C7 N8 1.386(7) .
C7 C11 1.447(6) .
N8 C9 1.382(6) .
C9 C12 1.387(8) .
C9 C10 1.466(7) .
C10 C11 1.355(8) .
C10 H10 0.9500 .
C11 H11 0.9500 .
C12 C13 1.414(7) .
C12 C31 1.497(6) .
C13 N14 1.367(5) .
C13 C17 1.422(8) .
N14 C15 1.383(7) .
N14 H14 0.8800 .
C15 C18 1.405(6) .
C15 C16 1.418(7) .
C16 C17 1.361(7) .
C16 H16 0.9500 .
C17 H17 0.9500 .
C18 C19 1.412(7) .
C18 C37 1.487(8) .
C19 N20 1.375(8) .
C19 C23 1.457(6) .
N20 C21 1.365(6) .
C21 C24 1.411(8) .
C21 C22 1.446(7) .
C22 C23 1.347(8) .
C22 H22 0.9500 .
C23 H23 0.9500 .
C24 C43 1.499(6) .
C25 C30 1.341(8) .
C25 C26 1.428(8) .
C26 C27 1.398(9) .
C26 H26 0.9500 .
C27 C28 1.414(7) .
C27 H27 0.9500 .
C28 C29 1.346(8) .
C29 C30 1.395(10) .
C29 H29 0.9500 .
C30 H30 0.9500 .
C31 C36 1.365(8) .
C31 C32 1.398(8) .
C32 C33 1.391(6) .
C32 H32 0.9500 .
C33 C34 1.378(8) .
C33 H33 0.9500 .
C34 C35 1.392(8) .
C35 C36 1.387(6) .
C35 H35 0.9500 .
C36 H36 0.9500 .
C37 C38 1.393(7) .
C37 C42 1.399(8) .
C38 C39 1.391(8) .
C38 H38 0.9500 .
C39 C40 1.365(8) .
C39 H39 0.9500 .
C40 C41 1.393(6) .
C41 C42 1.385(8) .
C41 H41 0.9500 .
C42 H42 0.9500 .
C43 C44 1.359(7) .
C43 C48 1.391(8) .
C44 C45 1.410(6) .
C44 H44 0.9500 .
C45 C46 1.366(8) .
C45 H45 0.9500 .
C46 C47 1.378(7) .
C47 C48 1.390(6) .
C47 H47 0.9500 .
C48 H48 0.9500 .
